data_2200116
loop_
_publ_author_name
'Lynch, Daniel E.'
'McClenaghan, Ian'

_publ_section_title
;
 6-Chloro-2-methylthio-4-[(2-phenylethyl)amino]pyrimidine
;
_journal_issue 3
_journal_name_full 'Acta Crystallographica Section E'
_journal_page_first o198
_journal_page_last o199
_journal_paper_doi 10.1107/S1600536801001945
_journal_volume 57
_journal_year 2001
_chemical_formula_sum 'C26 H28 Cl2 N6 S2'
_chemical_formula_weight 559.56
_chemical_melting_point 361.0(10)
_chemical_name_systematic
;
6-Chloro-2-methylthio-4-[(2-phenylethyl)amino]pyrimidine
;
_space_group_IT_number 14
_symmetry_cell_setting monoclinic
_symmetry_space_group_name_Hall '-P 2ybc'
_symmetry_space_group_name_H-M 'P 1 21/c 1'
_audit_creation_method SHELXL-97
_cell_angle_alpha 90.00
_cell_angle_beta 92.03(3)
_cell_angle_gamma 90.00
_cell_formula_units_Z 4
_cell_length_a 20.038(4)
_cell_length_b 11.358(2)
_cell_length_c 12.043(2)
_cell_measurement_reflns_used 11927
_cell_measurement_temperature 150(2)
_cell_measurement_theta_max 27.48
_cell_measurement_theta_min 2.91
_cell_volume 2739.2(9)
_computing_cell_refinement 'DENZO and COLLECT'
_computing_data_collection 'DENZO (Otwinowski & Minor, 1997) and COLLECT (Hooft, 1998)'
_computing_data_reduction 'DENZO and COLLECT'
_computing_publication_material SHELXL97
_computing_structure_refinement 'SHELXL97 (Sheldrick, 1997)'
_computing_structure_solution 'SHELXS97 (Sheldrick, 1997)'
_diffrn_ambient_temperature 150(2)
_diffrn_detector_area_resol_mean 9.091
_diffrn_measured_fraction_theta_full .988
_diffrn_measured_fraction_theta_max .988
_diffrn_measurement_device_type 'Enraf Nonius KappaCCD area-detector'
_diffrn_measurement_method '\f and \w'
_diffrn_radiation_monochromator graphite
_diffrn_radiation_source 'Enraf Nonius FR591 rotating anode'
_diffrn_radiation_type MoK\a
_diffrn_radiation_wavelength .71073
_diffrn_reflns_av_R_equivalents .0834
_diffrn_reflns_av_sigmaI/netI .0697
_diffrn_reflns_limit_h_max 26
_diffrn_reflns_limit_h_min -25
_diffrn_reflns_limit_k_max 14
_diffrn_reflns_limit_k_min -14
_diffrn_reflns_limit_l_max 15
_diffrn_reflns_limit_l_min -15
_diffrn_reflns_number 23836
_diffrn_reflns_theta_full 27.48
_diffrn_reflns_theta_max 27.48
_diffrn_reflns_theta_min 3.05
_diffrn_standards_decay_% 0
_diffrn_standards_number 0
_exptl_absorpt_coefficient_mu .417
_exptl_absorpt_correction_T_max .960
_exptl_absorpt_correction_T_min .921
_exptl_absorpt_correction_type multi-scan
_exptl_absorpt_process_details '(SORTAV; Blessing, 1995)'
_exptl_crystal_colour colourless
_exptl_crystal_density_diffrn 1.357
_exptl_crystal_density_method 'not measured'
_exptl_crystal_description block
_exptl_crystal_F_000 1168
_exptl_crystal_size_max .20
_exptl_crystal_size_mid .18
_exptl_crystal_size_min .10
_refine_diff_density_max .441
_refine_diff_density_min -.517
_refine_ls_extinction_method none
_refine_ls_goodness_of_fit_ref .997
_refine_ls_hydrogen_treatment mixed
_refine_ls_matrix_type full
_refine_ls_number_parameters 335
_refine_ls_number_reflns 6216
_refine_ls_number_restraints 0
_refine_ls_restrained_S_all .997
_refine_ls_R_factor_all .0822
_refine_ls_R_factor_gt .0477
_refine_ls_shift/su_max <0.001
_refine_ls_shift/su_mean <0.001
_refine_ls_structure_factor_coef Fsqd
_refine_ls_weighting_details 'w = 1/[\s^2^(Fo^2^)+(0.0595P)^2^+0.5559P] where P = (Fo^2^+2Fc^2^)/3'
_refine_ls_weighting_scheme calc
_refine_ls_wR_factor_ref .1232
_reflns_number_gt 4274
_reflns_number_total 6216
_reflns_threshold_expression I>2\s(I)
_cod_data_source_file cf6020.cif
_cod_data_source_block I
_cod_depositor_comments
;
The following automatic conversions were performed:

'_chemical_melting_point' value '360 - 362 K' was changed to
'361.0(10)' - the average value was taken and precision was
estimated.

Automatic conversion script
Id: cif_fix_values 1646 2011-03-28 12:23:43Z adriana 

The following automatic conversions were performed:

'_chemical_melting_point' value '360 - 362 K' was changed to
'361.0(10)' - the average value was taken and precision was
estimated.

'_exptl_absorpt_correction_type' value 'Multi-scan'
changed to 'multi-scan' according to
/home/saulius/struct/CIF-dictionaries/cif_core.dic dictionary named
'cif_core.dic' version 2.4.1 from 2010-06-29.

Automatic conversion script
Id: cif_fix_values 1715 2011-07-08 13:25:40Z adriana 
;
_cod_original_cell_volume 2739.3(10)
_cod_original_sg_symbol_H-M 'P 21/c'
_cod_database_code 2200116
_cod_database_fobs_code 2200116

loop_
_symmetry_equiv_pos_as_xyz
'x, y, z'
'-x, y+1/2, -z+1/2'
'-x, -y, -z'
'x, -y-1/2, z-1/2'

loop_
_atom_site_label
_atom_site_fract_x
_atom_site_fract_y
_atom_site_fract_z
_atom_site_U_iso_or_equiv
_atom_site_adp_type
_atom_site_calc_flag
_atom_site_refinement_flags
_atom_site_occupancy
_atom_site_disorder_assembly
_atom_site_disorder_group
_atom_site_type_symbol
N1A .21983(9) .22821(17) -.07175(13) .0299(4) Uani d . 1 . . N
C2A .18349(10) .13330(19) -.04914(17) .0261(5) Uani d . 1 . . C
S21A .15169(3) .06327(6) -.16984(4) .03741(17) Uani d . 1 . . S
C22A .10681(14) -.0583(2) -.1144(2) .0475(7) Uani d . 1 . . C
H21A .1371 -.1060 -.0672 .059 Uiso calc R 1 . . H
H22A .0885 -.1068 -.1755 .059 Uiso calc R 1 . . H
H23A .0702 -.0288 -.0702 .059 Uiso calc R 1 . . H
N3A .16950(8) .08903(15) .04949(13) .0259(4) Uani d . 1 . . N
C4A .19588(10) .14708(19) .13799(16) .0256(5) Uani d . 1 . . C
N41A .18329(10) .10783(18) .23989(15) .0348(5) Uani d . 1 . . N
H4A .1987(12) .154(2) .293(2) .045(8) Uiso d . 1 . . H
C42A .14349(14) .0053(2) .26622(19) .0431(6) Uani d . 1 . . C
H41A .1733 -.0595 .2917 .054 Uiso calc R 1 . . H
H42A .1183 -.0214 .1987 .054 Uiso calc R 1 . . H
C43A .09690(18) .0336(3) .3530(3) .0742(10) Uani d . 1 . . C
H43A .0632 .0896 .3222 .093 Uiso calc R 1 . . H
H44A .1218 .0741 .4143 .093 Uiso calc R 1 . . H
C44A .06088(12) -.0709(2) .4006(2) .0434(6) Uani d . 1 . . C
C45A .00747(13) -.1226(3) .3445(2) .0477(7) Uani d . 1 . . C
H45A -.0055 -.0949 .2725 .060 Uiso calc R 1 . . H
C46A -.02761(13) -.2137(3) .3905(2) .0501(7) Uani d . 1 . . C
H46A -.0647 -.2475 .3507 .063 Uiso calc R 1 . . H
C47A -.00903(14) -.2555(3) .4935(3) .0528(7) Uani d . 1 . . C
H47A -.0331 -.3182 .5257 .066 Uiso calc R 1 . . H
C48A .04458(16) -.2063(3) .5497(2) .0593(8) Uani d . 1 . . C
H48A .0580 -.2356 .6208 .074 Uiso calc R 1 . . H
C49A .07907(13) -.1149(3) .5040(2) .0531(7) Uani d . 1 . . C
H49A .1160 -.0814 .5443 .066 Uiso calc R 1 . . H
C5A .23579(10) .2477(2) .12570(16) .0281(5) Uani d . 1 . . C
H5A .2549 .2888 .1877 .035 Uiso calc R 1 . . H
C6A .24516(10) .2822(2) .01983(17) .0289(5) Uani d . 1 . . C
Cl6A .29257(4) .40626(6) -.00536(5) .0552(2) Uani d . 1 . . Cl
N1B .51355(8) .71905(16) .11772(13) .0263(4) Uani d . 1 . . N
C2B .55408(9) .81211(18) .10665(15) .0222(4) Uani d . 1 . . C
S21B .59942(3) .84610(5) .22985(4) .03081(16) Uani d . 1 . . S
C22B .64533(11) .9736(2) .18981(17) .0332(5) Uani d . 1 . . C
H21B .6769 .9517 .1330 .042 Uiso calc R 1 . . H
H22B .6699 1.0056 .2548 .042 Uiso calc R 1 . . H
H23B .6143 1.0332 .1598 .042 Uiso calc R 1 . . H
N3B .56205(8) .87841(15) .01758(12) .0218(4) Uani d . 1 . . N
C4B .52500(9) .84814(18) -.07409(15) .0225(4) Uani d . 1 . . C
N41B .53134(9) .91376(16) -.16581(14) .0246(4) Uani d . 1 . . N
H4B .5172(11) .884(2) -.224(2) .035(7) Uiso d . 1 . . H
C42B .57422(10) 1.01590(18) -.17058(16) .0255(5) Uani d . 1 . . C
H41B .5718 1.0597 -.0997 .032 Uiso calc R 1 . . H
H42B .5571 1.0683 -.2308 .032 Uiso calc R 1 . . H
C43B .64724(11) .9870(2) -.19073(18) .0316(5) Uani d . 1 . . C
H43B .6644 .9317 -.1329 .040 Uiso calc R 1 . . H
H44B .6507 .9482 -.2639 .040 Uiso calc R 1 . . H
C44B .68860(10) 1.09734(19) -.18786(17) .0283(5) Uani d . 1 . . C
C45B .71708(12) 1.1389(2) -.08867(18) .0375(6) Uani d . 1 . . C
H45B .7118 1.0949 -.0225 .047 Uiso calc R 1 . . H
C46B .75285(13) 1.2424(2) -.08407(19) .0418(6) Uani d . 1 . . C
H46B .7717 1.2689 -.0150 .052 Uiso calc R 1 . . H
C47B .76148(12) 1.3080(2) -.17899(18) .0366(5) Uani d . 1 . . C
H47B .7861 1.3795 -.1759 .046 Uiso calc R 1 . . H
C48B .73374(11) 1.2681(2) -.27793(17) .0346(5) Uani d . 1 . . C
H48B .7394 1.3125 -.3438 .043 Uiso calc R 1 . . H
C49B .69775(11) 1.1644(2) -.28296(17) .0319(5) Uani d . 1 . . C
H49B .6790 1.1385 -.3523 .040 Uiso calc R 1 . . H
C5B .48059(10) .75290(19) -.07229(16) .0261(5) Uani d . 1 . . C
H5B .4539 .7314 -.1359 .033 Uiso calc R 1 . . H
C6B .47762(10) .69297(19) .02493(16) .0253(4) Uani d . 1 . . C
Cl6B .42403(3) .57459(5) .03666(5) .04045(17) Uani d . 1 . . Cl

loop_
_atom_site_aniso_label
_atom_site_aniso_U_11
_atom_site_aniso_U_22
_atom_site_aniso_U_33
_atom_site_aniso_U_12
_atom_site_aniso_U_13
_atom_site_aniso_U_23
N1A .0328(10) .0318(11) .0250(9) -.0062(8) -.0011(7) .0006(8)
C2A .0225(11) .0268(12) .0290(11) .0003(9) .0016(8) -.0032(9)
S21A .0460(4) .0389(4) .0272(3) -.0109(3) .0001(2) -.0076(2)
C22A .0563(17) .0384(16) .0477(15) -.0184(13) .0023(12) -.0100(12)
N3A .0278(9) .0243(10) .0258(9) .0001(8) .0029(7) -.0007(7)
C4A .0252(11) .0252(12) .0264(11) .0026(9) .0031(8) .0023(8)
N41A .0484(12) .0318(12) .0247(10) -.0078(9) .0062(8) -.0004(8)
C42A .0627(17) .0316(14) .0359(12) -.0082(12) .0166(11) .0024(10)
C43A .075(2) .051(2) .101(3) -.0199(17) .0514(19) -.0166(18)
C44A .0384(14) .0403(16) .0530(15) -.0068(11) .0198(12) -.0084(12)
C45A .0490(16) .0533(18) .0410(14) -.0028(13) .0044(11) .0019(12)
C46A .0365(15) .0479(18) .0662(18) -.0072(13) .0041(12) -.0122(14)
C47A .0532(17) .0352(16) .0720(19) -.0007(13) .0295(14) .0049(14)
C48A .065(2) .067(2) .0470(16) .0172(17) .0070(14) .0080(15)
C49A .0342(15) .065(2) .0606(18) .0013(13) .0011(12) -.0179(15)
C5A .0275(11) .0319(13) .0247(10) -.0021(9) -.0022(8) -.0020(9)
C6A .0275(11) .0288(13) .0301(11) -.0052(9) -.0009(8) .0036(9)
Cl6A .0730(5) .0579(5) .0343(3) -.0420(4) -.0042(3) .0065(3)
N1B .0293(10) .0245(10) .0248(9) -.0022(8) -.0030(7) .0024(7)
C2B .0234(10) .0226(11) .0205(9) .0007(8) -.0008(7) .0006(8)
S21B .0357(3) .0351(3) .0211(3) -.0090(2) -.0072(2) .0040(2)
C22B .0374(13) .0338(14) .0280(11) -.0099(10) -.0063(9) .0010(9)
N3B .0244(9) .0224(9) .0185(8) .0004(7) -.0002(6) -.0014(7)
C4B .0228(10) .0241(12) .0203(9) .0026(8) -.0006(7) -.0031(8)
N41B .0289(10) .0273(11) .0172(9) -.0027(8) -.0022(7) .0005(7)
C42B .0315(12) .0211(12) .0237(10) -.0004(9) -.0002(8) .0033(8)
C43B .0313(12) .0269(13) .0370(12) -.0002(10) .0069(9) -.0032(9)
C44B .0260(11) .0273(13) .0317(11) .0044(9) .0046(8) -.0002(9)
C45B .0475(15) .0383(15) .0266(12) -.0071(11) .0009(10) .0070(10)
C46B .0532(16) .0440(16) .0275(12) -.0163(12) -.0072(10) .0030(10)
C47B .0400(13) .0308(14) .0388(13) -.0078(11) .0011(10) .0012(10)
C48B .0436(14) .0323(14) .0281(11) .0013(11) .0054(9) .0084(9)
C49B .0360(13) .0345(14) .0251(11) .0019(10) .0020(9) -.0004(9)
C5B .0302(11) .0262(12) .0215(10) -.0019(9) -.0035(8) -.0037(8)
C6B .0256(11) .0223(12) .0278(11) -.0030(9) -.0019(8) .0007(8)
Cl6B .0442(4) .0359(4) .0406(3) -.0188(3) -.0075(2) .0082(2)

loop_
_atom_type_symbol
_atom_type_description
_atom_type_scat_dispersion_real
_atom_type_scat_dispersion_imag
_atom_type_scat_source
C C .0033 .0016 'International Tables Vol C Tables 4.2.6.8 and 6.1.1.4'
H H .0000 .0000 'International Tables Vol C Tables 4.2.6.8 and 6.1.1.4'
N N .0061 .0033 'International Tables Vol C Tables 4.2.6.8 and 6.1.1.4'
S S .1246 .1234 'International Tables Vol C Tables 4.2.6.8 and 6.1.1.4'
Cl Cl .1484 .1585 'International Tables Vol C Tables 4.2.6.8 and 6.1.1.4'

loop_
_geom_angle_atom_site_label_1
_geom_angle_atom_site_label_2
_geom_angle_atom_site_label_3
_geom_angle
C2A N1A C6A 113.19(17)
N3A C2A N1A 128.47(18)
N3A C2A S21A 119.11(16)
N1A C2A S21A 112.42(15)
C2A S21A C22A 102.31(11)
S21A C22A H21A 109.5
S21A C22A H22A 109.5
H21A C22A H22A 109.5
S21A C22A H23A 109.5
H21A C22A H23A 109.5
H22A C22A H23A 109.5
C2A N3A C4A 115.68(17)
N41A C4A N3A 118.81(19)
N41A C4A C5A 119.59(19)
N3A C4A C5A 121.60(17)
C4A N41A C42A 126.2(2)
C4A N41A H4A 113.8(17)
C42A N41A H4A 119.9(17)
N41A C42A C43A 110.5(2)
N41A C42A H41A 109.6
C43A C42A H41A 109.6
N41A C42A H42A 109.6
C43A C42A H42A 109.6
H41A C42A H42A 108.1
C42A C43A C44A 115.1(3)
C42A C43A H43A 108.5
C44A C43A H43A 108.5
C42A C43A H44A 108.5
C44A C43A H44A 108.5
H43A C43A H44A 107.5
C49A C44A C45A 117.7(3)
C49A C44A C43A 120.8(3)
C45A C44A C43A 121.5(3)
C46A C45A C44A 121.4(3)
C46A C45A H45A 119.3
C44A C45A H45A 119.3
C47A C46A C45A 120.0(3)
C47A C46A H46A 120.0
C45A C46A H46A 120.0
C48A C47A C46A 119.3(3)
C48A C47A H47A 120.3
C46A C47A H47A 120.3
C47A C48A C49A 120.6(3)
C47A C48A H48A 119.7
C49A C48A H48A 119.7
C44A C49A C48A 121.0(3)
C44A C49A H49A 119.5
C48A C49A H49A 119.5
C6A C5A C4A 115.68(19)
C6A C5A H5A 122.2
C4A C5A H5A 122.2
N1A C6A C5A 125.4(2)
N1A C6A Cl6A 114.87(15)
C5A C6A Cl6A 119.75(16)
C6B N1B C2B 113.57(16)
N3B C2B N1B 128.21(17)
N3B C2B S21B 119.07(15)
N1B C2B S21B 112.71(14)
C2B S21B C22B 101.87(10)
S21B C22B H21B 109.5
S21B C22B H22B 109.5
H21B C22B H22B 109.5
S21B C22B H23B 109.5
H21B C22B H23B 109.5
H22B C22B H23B 109.5
C2B N3B C4B 115.97(17)
N41B C4B N3B 117.73(18)
N41B C4B C5B 121.33(17)
N3B C4B C5B 120.93(17)
C4B N41B C42B 123.49(17)
C4B N41B H4B 116.0(18)
C42B N41B H4B 118.8(17)
N41B C42B C43B 114.05(18)
N41B C42B H41B 108.7
C43B C42B H41B 108.7
N41B C42B H42B 108.7
C43B C42B H42B 108.7
H41B C42B H42B 107.6
C44B C43B C42B 110.34(18)
C44B C43B H43B 109.6
C42B C43B H43B 109.6
C44B C43B H44B 109.6
C42B C43B H44B 109.6
H43B C43B H44B 108.1
C45B C44B C49B 117.4(2)
C45B C44B C43B 120.86(19)
C49B C44B C43B 121.74(19)
C46B C45B C44B 121.5(2)
C46B C45B H45B 119.3
C44B C45B H45B 119.3
C47B C46B C45B 120.5(2)
C47B C46B H46B 119.7
C45B C46B H46B 119.7
C48B C47B C46B 118.8(2)
C48B C47B H47B 120.6
C46B C47B H47B 120.6
C47B C48B C49B 120.9(2)
C47B C48B H48B 119.5
C49B C48B H48B 119.5
C48B C49B C44B 120.9(2)
C48B C49B H49B 119.5
C44B C49B H49B 119.5
C6B C5B C4B 116.59(17)
C6B C5B H5B 121.7
C4B C5B H5B 121.7
N1B C6B C5B 124.72(19)
N1B C6B Cl6B 114.84(15)
C5B C6B Cl6B 120.43(15)

loop_
_geom_bond_atom_site_label_1
_geom_bond_atom_site_label_2
_geom_bond_site_symmetry_2
_geom_bond_distance
_geom_bond_publ_flag
N1A C2A . 1.334(3) ?
N1A C6A . 1.346(3) ?
C2A N3A . 1.329(3) ?
C2A S21A . 1.757(2) ?
S21A C22A . 1.790(3) ?
C22A H21A . .9800 ?
C22A H22A . .9800 ?
C22A H23A . .9800 ?
N3A C4A . 1.345(3) ?
C4A N41A . 1.338(3) ?
C4A C5A . 1.406(3) ?
N41A C42A . 1.453(3) ?
N41A H4A . .87(3) ?
C42A C43A . 1.462(4) ?
C42A H41A . .9900 ?
C42A H42A . .9900 ?
C43A C44A . 1.512(4) ?
C43A H43A . .9900 ?
C43A H44A . .9900 ?
C44A C49A . 1.379(4) ?
C44A C45A . 1.377(4) ?
C45A C46A . 1.378(4) ?
C45A H45A . .9500 ?
C46A C47A . 1.367(4) ?
C46A H46A . .9500 ?
C47A C48A . 1.369(4) ?
C47A H47A . .9500 ?
C48A C49A . 1.373(4) ?
C48A H48A . .9500 ?
C49A H49A . .9500 ?
C5A C6A . 1.353(3) ?
C5A H5A . .9500 ?
C6A Cl6A . 1.732(2) ?
N1B C6B . 1.341(2) ?
N1B C2B . 1.343(3) ?
C2B N3B . 1.325(2) ?
C2B S21B . 1.7551(19) ?
S21B C22B . 1.791(2) ?
C22B H21B . .9800 ?
C22B H22B . .9800 ?
C22B H23B . .9800 ?
N3B C4B . 1.353(2) ?
C4B N41B . 1.342(3) ?
C4B C5B . 1.401(3) ?
N41B C42B . 1.446(3) ?
N41B H4B . .82(2) ?
C42B C43B . 1.527(3) ?
C42B H41B . .9900 ?
C42B H42B . .9900 ?
C43B C44B . 1.503(3) ?
C43B H43B . .9900 ?
C43B H44B . .9900 ?
C44B C45B . 1.388(3) ?
C44B C49B . 1.393(3) ?
C45B C46B . 1.377(3) ?
C45B H45B . .9500 ?
C46B C47B . 1.381(3) ?
C46B H46B . .9500 ?
C47B C48B . 1.374(3) ?
C47B H47B . .9500 ?
C48B C49B . 1.381(3) ?
C48B H48B . .9500 ?
C49B H49B . .9500 ?
C5B C6B . 1.357(3) ?
C5B H5B . .9500 ?
C6B Cl6B . 1.730(2) ?

loop_
_geom_hbond_atom_site_label_D
_geom_hbond_atom_site_label_H
_geom_hbond_atom_site_label_A
_geom_hbond_site_symmetry_A
_geom_hbond_distance_DH
_geom_hbond_distance_HA
_geom_hbond_distance_DA
_geom_hbond_angle_DHA
_geom_hbond_publ_flag
N41A H4A N1A 4_566 .87(3) 2.14(3) 3.005(3) 171(2) yes
N41B H4B N1B 4_575 .82(2) 2.24(3) 3.022(2) 161(2) yes

loop_
_geom_torsion_atom_site_label_1
_geom_torsion_atom_site_label_2
_geom_torsion_atom_site_label_3
_geom_torsion_atom_site_label_4
_geom_torsion
C6A N1A C2A N3A .9(3)
C6A N1A C2A S21A -179.34(15)
N3A C2A S21A C22A -.6(2)
N1A C2A S21A C22A 179.61(17)
N1A C2A N3A C4A -.5(3)
S21A C2A N3A C4A 179.67(15)
C2A N3A C4A N41A 179.43(19)
C2A N3A C4A C5A -.2(3)
N3A C4A N41A C42A .7(3)
C5A C4A N41A C42A -179.6(2)
C4A N41A C42A C43A -133.7(3)
N41A C42A C43A C44A -170.4(3)
C42A C43A C44A C49A 104.5(3)
C42A C43A C44A C45A -78.0(4)
C49A C44A C45A C46A 1.2(4)
C43A C44A C45A C46A -176.4(3)
C44A C45A C46A C47A -.8(4)
C45A C46A C47A C48A -.2(4)
C46A C47A C48A C49A .7(4)
C45A C44A C49A C48A -.6(4)
C43A C44A C49A C48A 177.0(3)
C47A C48A C49A C44A -.3(4)
N41A C4A C5A C6A -179.1(2)
N3A C4A C5A C6A .6(3)
C2A N1A C6A C5A -.4(3)
C2A N1A C6A Cl6A -179.84(16)
C4A C5A C6A N1A -.2(3)
C4A C5A C6A Cl6A 179.15(16)
C6B N1B C2B N3B .1(3)
C6B N1B C2B S21B 178.91(15)
N3B C2B S21B C22B .72(19)
N1B C2B S21B C22B -178.21(16)
N1B C2B N3B C4B -.5(3)
S21B C2B N3B C4B -179.23(14)
C2B N3B C4B N41B 179.54(18)
C2B N3B C4B C5B .8(3)
N3B C4B N41B C42B -1.5(3)
C5B C4B N41B C42B 177.22(19)
C4B N41B C42B C43B 82.9(2)
N41B C42B C43B C44B -176.75(16)
C42B C43B C44B C45B 88.5(2)
C42B C43B C44B C49B -88.9(2)
C49B C44B C45B C46B .2(4)
C43B C44B C45B C46B -177.4(2)
C44B C45B C46B C47B -.1(4)
C45B C46B C47B C48B .0(4)
C46B C47B C48B C49B .1(4)
C47B C48B C49B C44B .0(3)
C45B C44B C49B C48B -.1(3)
C43B C44B C49B C48B 177.4(2)
N41B C4B C5B C6B -179.46(19)
N3B C4B C5B C6B -.8(3)
C2B N1B C6B C5B .0(3)
C2B N1B C6B Cl6B -179.23(15)
C4B C5B C6B N1B .4(3)
C4B C5B C6B Cl6B 179.51(15)

loop_
_cod_related_entry_id
_cod_related_entry_database
_cod_related_entry_code
1 ChemSpider 24731002
